data_7033618
loop_
_publ_author_name
'Luaces, Susana'
'Mac\'ias, Ram\'on'
'Artigas, Mar\'ia Jos\'e'
'Lahoz, Fernando J.'
'Oro, Luis A.'

_publ_section_title
;
 Rhodathiaborane reaction cycles driven by C2H4 and H2: synthesis and
 characterization of [(H)2(PPh3)RhSB8H7(PPh3)] and
 [(\h(2)-C2H4)(PPh3)RhSB8H7(PPh3)].
;
_journal_issue 11
_journal_name_full 'Dalton transactions (Cambridge, England : 2003)'
_journal_page_first 5041
_journal_page_last 5044
_journal_paper_doi 10.1039/c4dt03677h
_journal_volume 44
_journal_year 2015
_chemical_formula_moiety 'C39 H44 B8 O3 P2 Rh S, 0.5(C6 H14)'
_chemical_formula_sum 'C42 H51 B8 O3 P2 Rh S'
_chemical_formula_weight 824.18
_chemical_name_systematic '[2,2-(2-C2H4)(PPh3)-6-(PPh3)-closo-2,1-RhSB8H7] (2)'
_space_group_IT_number 14
_symmetry_cell_setting monoclinic
_symmetry_space_group_name_Hall '-P 2yn'
_symmetry_space_group_name_H-M 'P 1 21/n 1'
_atom_sites_solution_hydrogens geom
_atom_sites_solution_primary direct
_atom_sites_solution_secondary difmap
_audit_creation_method SHELXL-97
_audit_update_record
;
2014-10-23 deposited with the CCDC.
2015-01-07 downloaded from the CCDC.
;
_cell_angle_alpha 90.00
_cell_angle_beta 105.871(2)
_cell_angle_gamma 90.00
_cell_formula_units_Z 4
_cell_length_a 16.5229(17)
_cell_length_b 10.9010(11)
_cell_length_c 22.038(2)
_cell_measurement_reflns_used 5669
_cell_measurement_temperature 100(2)
_cell_measurement_theta_max 27.90
_cell_measurement_theta_min 2.26
_cell_volume 3818.1(7)
_computing_cell_refinement 'APEX2 v. 2008.4 (Bruker AXS, 2008)'
_computing_data_collection 'APEX2 v. 2008.4 (Bruker AXS, 2008)'
_computing_data_reduction 'APEX2 v. 2008.4 (Bruker AXS, 2008)'
_computing_molecular_graphics ORTEP
_computing_structure_refinement 'SHELXL-97 (Sheldrick, 1997)'
_computing_structure_solution 'SHELXS-97 (Sheldrick, 1990)'
_diffrn_ambient_temperature 100(2)
_diffrn_detector_area_resol_mean 8.26
_diffrn_measured_fraction_theta_full 0.989
_diffrn_measured_fraction_theta_max 0.989
_diffrn_measurement_device_type 'Bruker APEX DUO system'
_diffrn_measurement_method '\w rotations with narrow frames'
_diffrn_radiation_monochromator graphite
_diffrn_radiation_source 'fine-focus sealed tube'
_diffrn_radiation_type MoK\a
_diffrn_radiation_wavelength 0.71073
_diffrn_reflns_av_R_equivalents 0.0795
_diffrn_reflns_av_sigmaI/netI 0.0704
_diffrn_reflns_limit_h_max 21
_diffrn_reflns_limit_h_min -21
_diffrn_reflns_limit_k_max 14
_diffrn_reflns_limit_k_min -14
_diffrn_reflns_limit_l_max 28
_diffrn_reflns_limit_l_min -28
_diffrn_reflns_number 44023
_diffrn_reflns_theta_full 27.48
_diffrn_reflns_theta_max 27.48
_diffrn_reflns_theta_min 1.80
_diffrn_standards_decay_% no-decay
_exptl_absorpt_coefficient_mu 0.629
_exptl_absorpt_correction_T_max 0.9446
_exptl_absorpt_correction_T_min 0.8419
_exptl_absorpt_correction_type multi-scan
_exptl_absorpt_process_details
; 
 Multi-scan correction included in APEX2 package (Bruker AXS, 2008)
;
_exptl_crystal_colour Red
_exptl_crystal_density_diffrn 1.543
_exptl_crystal_density_method 'not measured'
_exptl_crystal_description Block
_exptl_crystal_F_000 1832
_exptl_crystal_size_max 0.130
_exptl_crystal_size_mid 0.125
_exptl_crystal_size_min 0.086
_platon_squeeze_details
;
;
_refine_diff_density_max 0.584
_refine_diff_density_min -0.618
_refine_diff_density_rms 0.097
_refine_ls_extinction_method none
_refine_ls_goodness_of_fit_ref 1.149
_refine_ls_hydrogen_treatment mixed
_refine_ls_matrix_type full
_refine_ls_number_parameters 491
_refine_ls_number_reflns 8666
_refine_ls_number_restraints 0
_refine_ls_restrained_S_all 1.149
_refine_ls_R_factor_all 0.0885
_refine_ls_R_factor_gt 0.0633
_refine_ls_shift/su_max 0.000
_refine_ls_shift/su_mean 0.000
_refine_ls_structure_factor_coef Fsqd
_refine_ls_weighting_details 'calc w=1/[\s^2^(Fo^2^)+(0.0202P)^2^+7.4190P] where P=(Fo^2^+2Fc^2^)/3'
_refine_ls_weighting_scheme calc
_refine_ls_wR_factor_gt 0.1052
_refine_ls_wR_factor_ref 0.1136
_reflns_number_gt 6797
_reflns_number_total 8666
_reflns_threshold_expression >2sigma(I)
_cod_data_source_file c4dt03677h2.cif
_cod_data_source_block fjl235a
_cod_depositor_comments
;
The following automatic conversions were performed:

'_symmetry_cell_setting' value 'Monoclinic' changed to 'monoclinic'
according to
/usr/data/users/saulius/crontab/automatic-downloads/rss-feeds/RSC/lib/dictionaries/cif_core.dic
dictionary named 'cif_core.dic' version 2.4.2 from 2011-04-26.

Automatic conversion script
Id: cif_fix_values 2935 2014-11-11 08:27:57Z andrius 

 Adding full bibliography for 7033618--7033619.cif.
;
_cod_original_sg_symbol_H-M 'P 21/n'
_cod_database_code 7033618

loop_
_symmetry_equiv_pos_as_xyz
'x, y, z'
'-x+1/2, y+1/2, -z+1/2'
'-x, -y, -z'
'x-1/2, -y-1/2, z-1/2'

loop_
_atom_site_label
_atom_site_type_symbol
_atom_site_fract_x
_atom_site_fract_y
_atom_site_fract_z
_atom_site_U_iso_or_equiv
_atom_site_adp_type
_atom_site_occupancy
_atom_site_symmetry_multiplicity
_atom_site_calc_flag
_atom_site_refinement_flags
Rh2 Rh 0.42026(2) 0.49277(3) 0.119493(15) 0.01884(9) Uani 1 1 d .
S1 S 0.38148(7) 0.67743(10) 0.15075(5) 0.0253(2) Uani 1 1 d .
P1 P 0.29053(7) 0.46994(10) 0.04580(5) 0.0193(2) Uani 1 1 d .
P2 P 0.48017(7) 0.29838(10) 0.25664(5) 0.0201(2) Uani 1 1 d .
B4 B 0.4663(4) 0.7180(5) 0.2271(3) 0.0281(12) Uani 1 1 d .
B3 B 0.4997(3) 0.6782(5) 0.1524(3) 0.0266(11) Uani 1 1 d .
H3B H 0.5178 0.7394 0.1175 0.032 Uiso 1 1 d R
B8 B 0.5688(3) 0.6665(5) 0.2299(3) 0.0277(11) Uani 1 1 d .
B9 B 0.5084(3) 0.5934(5) 0.2777(2) 0.0248(11) Uani 1 1 d .
B10 B 0.5855(3) 0.5188(5) 0.2561(2) 0.0245(11) Uani 1 1 d .
B7 B 0.5540(3) 0.5357(5) 0.1759(2) 0.0244(11) Uani 1 1 d .
B6 B 0.4885(3) 0.4608(4) 0.2246(2) 0.0191(10) Uani 1 1 d .
B5 B 0.4074(3) 0.5671(5) 0.2243(2) 0.0238(11) Uani 1 1 d .
C1 C 0.1964(3) 0.4481(4) 0.0734(2) 0.0203(9) Uani 1 1 d .
C2 C 0.1949(3) 0.4953(4) 0.13173(19) 0.0248(9) Uani 1 1 d .
H2 H 0.2422 0.5391 0.1564 0.030 Uiso 1 1 calc R
C3 C 0.1248(3) 0.4787(4) 0.1542(2) 0.0269(10) Uani 1 1 d .
H3 H 0.1251 0.5093 0.1946 0.032 Uiso 1 1 calc R
C4 C 0.0555(3) 0.4188(4) 0.1185(2) 0.0304(11) Uani 1 1 d .
H4 H 0.0077 0.4076 0.1339 0.036 Uiso 1 1 calc R
C5 C 0.0555(3) 0.3748(4) 0.0600(2) 0.0304(11) Uani 1 1 d .
H5 H 0.0067 0.3350 0.0346 0.037 Uiso 1 1 calc R
C6 C 0.1255(3) 0.3878(4) 0.0375(2) 0.0241(9) Uani 1 1 d .
H6 H 0.1250 0.3553 -0.0026 0.029 Uiso 1 1 calc R
C7 C 0.2813(3) 0.3427(4) -0.0098(2) 0.0205(9) Uani 1 1 d .
C8 C 0.2744(3) 0.2235(4) 0.0113(2) 0.0259(10) Uani 1 1 d .
H8 H 0.2689 0.2110 0.0527 0.031 Uiso 1 1 calc R
C9 C 0.2753(3) 0.1238(4) -0.0268(2) 0.0308(11) Uani 1 1 d .
H9 H 0.2712 0.0432 -0.0116 0.037 Uiso 1 1 calc R
C10 C 0.2823(3) 0.1418(4) -0.0881(2) 0.0292(10) Uani 1 1 d .
H10 H 0.2817 0.0738 -0.1151 0.035 Uiso 1 1 calc R
C11 C 0.2900(3) 0.2590(4) -0.1087(2) 0.0273(10) Uani 1 1 d .
H11 H 0.2963 0.2712 -0.1498 0.033 Uiso 1 1 calc R
C12 C 0.2887(3) 0.3594(4) -0.0708(2) 0.0250(10) Uani 1 1 d .
H12 H 0.2929 0.4398 -0.0862 0.030 Uiso 1 1 calc R
C13 C 0.2613(3) 0.6032(4) -0.0058(2) 0.0212(9) Uani 1 1 d .
C14 C 0.3237(3) 0.6744(4) -0.0198(2) 0.0305(11) Uani 1 1 d .
H14 H 0.3811 0.6550 -0.0007 0.037 Uiso 1 1 calc R
C15 C 0.3041(3) 0.7725(5) -0.0606(2) 0.0358(12) Uani 1 1 d .
H15 H 0.3477 0.8190 -0.0702 0.043 Uiso 1 1 calc R
C16 C 0.2205(3) 0.8030(4) -0.0877(2) 0.0269(10) Uani 1 1 d .
H16 H 0.2067 0.8703 -0.1161 0.032 Uiso 1 1 calc R
C17 C 0.1585(3) 0.7365(4) -0.0736(2) 0.0285(10) Uani 1 1 d .
H17 H 0.1014 0.7590 -0.0913 0.034 Uiso 1 1 calc R
C18 C 0.1779(3) 0.6364(4) -0.0337(2) 0.0263(10) Uani 1 1 d .
H18 H 0.1338 0.5895 -0.0251 0.032 Uiso 1 1 calc R
C19 C 0.3900(3) 0.2095(4) 0.21363(19) 0.0223(9) Uani 1 1 d .
C20 C 0.3975(3) 0.0916(4) 0.1907(2) 0.0269(10) Uani 1 1 d .
H20 H 0.4515 0.0565 0.1955 0.032 Uiso 1 1 calc R
C21 C 0.3256(3) 0.0263(4) 0.1608(2) 0.0320(11) Uani 1 1 d .
H21 H 0.3307 -0.0530 0.1443 0.038 Uiso 1 1 calc R
C22 C 0.2468(3) 0.0750(4) 0.1548(2) 0.0304(11) Uani 1 1 d .
H22 H 0.1981 0.0279 0.1359 0.036 Uiso 1 1 calc R
C23 C 0.2387(3) 0.1924(4) 0.1761(2) 0.0271(10) Uani 1 1 d .
H23 H 0.1844 0.2268 0.1712 0.033 Uiso 1 1 calc R
C24 C 0.3097(3) 0.2592(4) 0.2046(2) 0.0257(10) Uani 1 1 d .
H24 H 0.3040 0.3406 0.2183 0.031 Uiso 1 1 calc R
C25 C 0.4720(3) 0.3133(4) 0.3372(2) 0.0224(9) Uani 1 1 d .
C26 C 0.5432(3) 0.3530(4) 0.3828(2) 0.0308(11) Uani 1 1 d .
H26 H 0.5946 0.3642 0.3721 0.037 Uiso 1 1 calc R
C27 C 0.5392(3) 0.3761(5) 0.4435(2) 0.0362(12) Uani 1 1 d .
H27 H 0.5877 0.4038 0.4746 0.043 Uiso 1 1 calc R
C28 C 0.4643(3) 0.3587(4) 0.4590(2) 0.0345(12) Uani 1 1 d .
H28 H 0.4614 0.3768 0.5005 0.041 Uiso 1 1 calc R
C29 C 0.3947(3) 0.3161(4) 0.4154(2) 0.0352(12) Uani 1 1 d .
H29 H 0.3441 0.3013 0.4269 0.042 Uiso 1 1 calc R
C30 C 0.3982(3) 0.2943(4) 0.3538(2) 0.0256(10) Uani 1 1 d .
H30 H 0.3495 0.2662 0.3231 0.031 Uiso 1 1 calc R
C31 C 0.5697(3) 0.1981(4) 0.26304(19) 0.0218(9) Uani 1 1 d .
C32 C 0.5753(3) 0.0936(4) 0.2993(2) 0.0254(10) Uani 1 1 d .
H32 H 0.5365 0.0807 0.3235 0.030 Uiso 1 1 calc R
C33 C 0.6376(3) 0.0070(5) 0.3004(2) 0.0307(10) Uani 1 1 d .
H33 H 0.6412 -0.0652 0.3252 0.037 Uiso 1 1 calc R
C34 C 0.6948(3) 0.0267(4) 0.2652(2) 0.0298(11) Uani 1 1 d .
H34 H 0.7365 -0.0331 0.2648 0.036 Uiso 1 1 calc R
C35 C 0.6906(3) 0.1321(4) 0.2313(2) 0.0273(10) Uani 1 1 d .
H35 H 0.7307 0.1460 0.2083 0.033 Uiso 1 1 calc R
C36 C 0.6292(3) 0.2196(4) 0.2295(2) 0.0228(9) Uani 1 1 d .
H36 H 0.6274 0.2930 0.2060 0.027 Uiso 1 1 calc R
C37 C 0.4645(3) 0.3179(5) 0.0958(2) 0.0263(10) Uani 1 1 d .
C38 C 0.4746(3) 0.4064(5) 0.0530(2) 0.0300(11) Uani 1 1 d .
H37A H 0.527(3) 0.450(4) 0.057(2) 0.037(15) Uiso 1 1 d .
H37B H 0.418(3) 0.263(4) 0.084(2) 0.029(13) Uiso 1 1 d .
H38A H 0.441(3) 0.411(4) 0.008(2) 0.028(13) Uiso 1 1 d .
H38B H 0.510(3) 0.303(5) 0.128(2) 0.043(16) Uiso 1 1 d .
H4B H 0.455(3) 0.804(4) 0.2475(19) 0.020(11) Uiso 1 1 d .
H8B H 0.616(3) 0.733(4) 0.243(2) 0.031(13) Uiso 1 1 d .
H9B H 0.506(3) 0.598(4) 0.325(2) 0.021(12) Uiso 1 1 d .
H10B H 0.644(3) 0.476(4) 0.286(2) 0.025(12) Uiso 1 1 d .
H7B H 0.599(3) 0.501(4) 0.153(2) 0.029(12) Uiso 1 1 d .
H5B H 0.353(3) 0.556(4) 0.243(2) 0.041(15) Uiso 1 1 d .

loop_
_atom_site_aniso_label
_atom_site_aniso_U_11
_atom_site_aniso_U_22
_atom_site_aniso_U_33
_atom_site_aniso_U_23
_atom_site_aniso_U_13
_atom_site_aniso_U_12
Rh2 0.01764(15) 0.01884(16) 0.01934(15) 0.00095(14) 0.00385(11) 0.00041(14)
S1 0.0241(6) 0.0202(5) 0.0281(6) -0.0014(4) 0.0013(5) 0.0029(4)
P1 0.0173(5) 0.0210(6) 0.0196(5) 0.0018(4) 0.0051(4) 0.0009(4)
P2 0.0195(6) 0.0204(6) 0.0205(6) 0.0012(4) 0.0059(4) 0.0004(4)
B4 0.034(3) 0.020(3) 0.027(3) 0.001(2) 0.003(2) 0.002(2)
B3 0.023(3) 0.020(3) 0.033(3) 0.005(2) 0.001(2) -0.005(2)
B8 0.020(3) 0.032(3) 0.027(3) 0.000(2) -0.001(2) -0.004(2)
B9 0.024(3) 0.021(3) 0.025(3) -0.003(2) 0.001(2) 0.000(2)
B10 0.023(3) 0.024(3) 0.024(2) 0.002(2) 0.002(2) -0.002(2)
B7 0.020(3) 0.024(3) 0.028(3) 0.002(2) 0.004(2) -0.0018(19)
B6 0.023(2) 0.017(2) 0.015(2) 0.0017(17) 0.0012(19) 0.0022(18)
B5 0.027(3) 0.025(3) 0.018(2) -0.0024(19) 0.005(2) -0.002(2)
C1 0.018(2) 0.021(2) 0.022(2) 0.0021(16) 0.0056(17) 0.0003(16)
C2 0.023(2) 0.026(2) 0.025(2) -0.0006(19) 0.0060(17) -0.002(2)
C3 0.027(2) 0.030(3) 0.027(2) 0.0010(19) 0.0126(19) 0.0035(19)
C4 0.024(2) 0.032(3) 0.039(3) -0.004(2) 0.014(2) -0.003(2)
C5 0.017(2) 0.036(3) 0.038(3) -0.006(2) 0.006(2) -0.004(2)
C6 0.019(2) 0.025(2) 0.027(2) -0.0033(18) 0.0050(18) -0.0006(18)
C7 0.015(2) 0.024(2) 0.023(2) -0.0017(17) 0.0058(17) 0.0024(17)
C8 0.027(2) 0.022(2) 0.030(2) 0.0002(18) 0.011(2) 0.0011(19)
C9 0.035(3) 0.020(2) 0.036(3) -0.0023(19) 0.007(2) 0.000(2)
C10 0.026(2) 0.029(3) 0.032(3) -0.008(2) 0.007(2) -0.001(2)
C11 0.029(3) 0.032(3) 0.022(2) -0.0043(19) 0.0083(19) -0.001(2)
C12 0.022(2) 0.030(2) 0.021(2) 0.0029(18) 0.0032(18) 0.0012(19)
C13 0.021(2) 0.021(2) 0.021(2) -0.0010(17) 0.0053(18) -0.0014(17)
C14 0.023(2) 0.033(3) 0.036(3) 0.009(2) 0.007(2) 0.002(2)
C15 0.034(3) 0.031(3) 0.043(3) 0.017(2) 0.012(2) -0.002(2)
C16 0.034(3) 0.022(2) 0.023(2) 0.0041(18) 0.005(2) 0.003(2)
C17 0.030(3) 0.028(2) 0.025(2) 0.0034(19) 0.003(2) 0.007(2)
C18 0.022(2) 0.031(2) 0.026(2) 0.0036(19) 0.0071(19) -0.0019(19)
C19 0.025(2) 0.022(2) 0.019(2) 0.0058(17) 0.0060(18) -0.0006(18)
C20 0.029(3) 0.025(2) 0.026(2) 0.0004(19) 0.008(2) -0.0010(19)
C21 0.040(3) 0.025(3) 0.031(3) 0.0019(19) 0.008(2) 0.000(2)
C22 0.031(3) 0.029(3) 0.027(2) 0.0035(19) 0.001(2) -0.011(2)
C23 0.021(2) 0.028(2) 0.033(3) 0.005(2) 0.009(2) -0.0060(19)
C24 0.028(2) 0.024(2) 0.027(2) 0.0044(18) 0.010(2) -0.0013(19)
C25 0.026(2) 0.017(2) 0.025(2) 0.0022(17) 0.0089(18) 0.0036(18)
C26 0.031(3) 0.034(3) 0.025(2) 0.002(2) 0.004(2) 0.003(2)
C27 0.044(3) 0.035(3) 0.025(3) -0.002(2) 0.002(2) 0.009(2)
C28 0.047(3) 0.031(3) 0.026(3) 0.000(2) 0.011(2) 0.015(2)
C29 0.045(3) 0.031(3) 0.034(3) 0.010(2) 0.019(2) 0.012(2)
C30 0.029(2) 0.024(2) 0.027(2) 0.0040(18) 0.014(2) 0.0038(19)
C31 0.022(2) 0.024(2) 0.020(2) -0.0002(17) 0.0067(18) 0.0017(18)
C32 0.027(2) 0.024(2) 0.025(2) 0.0005(18) 0.0063(19) 0.0011(19)
C33 0.031(2) 0.026(2) 0.034(2) 0.004(2) 0.007(2) 0.004(2)
C34 0.024(2) 0.029(3) 0.033(3) -0.004(2) 0.004(2) 0.0052(19)
C35 0.022(2) 0.033(3) 0.027(2) -0.0020(19) 0.0076(19) 0.0001(19)
C36 0.021(2) 0.025(2) 0.021(2) -0.0010(17) 0.0033(18) -0.0010(18)
C37 0.020(2) 0.031(3) 0.026(2) -0.0013(19) 0.003(2) 0.004(2)
C38 0.025(3) 0.046(3) 0.020(2) -0.005(2) 0.008(2) 0.004(2)

loop_
_atom_type_symbol
_atom_type_description
_atom_type_scat_dispersion_real
_atom_type_scat_dispersion_imag
_atom_type_scat_source
C C 0.0033 0.0016 'International Tables Vol C Tables 4.2.6.8 and 6.1.1.4'
H H 0.0000 0.0000 'International Tables Vol C Tables 4.2.6.8 and 6.1.1.4'
B B 0.0013 0.0007 'International Tables Vol C Tables 4.2.6.8 and 6.1.1.4'
O O 0.0106 0.0060 'International Tables Vol C Tables 4.2.6.8 and 6.1.1.4'
P P 0.1023 0.0942 'International Tables Vol C Tables 4.2.6.8 and 6.1.1.4'
S S 0.1246 0.1234 'International Tables Vol C Tables 4.2.6.8 and 6.1.1.4'
Rh Rh -1.1178 0.9187 'International Tables Vol C Tables 4.2.6.8 and 6.1.1.4'

loop_
_geom_angle_atom_site_label_1
_geom_angle_atom_site_label_2
_geom_angle_atom_site_label_3
_geom_angle
C38 Rh2 C37 37.80(18)
C38 Rh2 B7 86.4(2)
C37 Rh2 B7 88.32(19)
C38 Rh2 S1 143.51(15)
C37 Rh2 S1 175.90(14)
B7 Rh2 S1 87.96(14)
C38 Rh2 B6 116.09(18)
C37 Rh2 B6 90.23(17)
B7 Rh2 B6 49.16(18)
S1 Rh2 B6 86.03(12)
C38 Rh2 P1 87.36(14)
C37 Rh2 P1 92.61(14)
B7 Rh2 P1 168.57(13)
S1 Rh2 P1 91.38(4)
B6 Rh2 P1 142.18(13)
C38 Rh2 B3 106.2(2)
C37 Rh2 B3 128.39(19)
B7 Rh2 B3 45.06(17)
S1 Rh2 B3 48.89(13)
B6 Rh2 B3 75.43(17)
P1 Rh2 B3 128.52(12)
C38 Rh2 B5 158.54(18)
C37 Rh2 B5 128.86(18)
B7 Rh2 B5 75.19(18)
S1 Rh2 B5 48.28(12)
B6 Rh2 B5 42.86(17)
P1 Rh2 B5 112.58(13)
B3 Rh2 B5 68.21(18)
B4 S1 B3 59.7(2)
B4 S1 B5 58.6(2)
B3 S1 B5 89.8(2)
B4 S1 Rh2 105.68(17)
B3 S1 Rh2 69.18(16)
B5 S1 Rh2 72.10(15)
C13 P1 C7 103.09(19)
C13 P1 C1 101.87(19)
C7 P1 C1 101.60(19)
C13 P1 Rh2 112.76(14)
C7 P1 Rh2 116.22(14)
C1 P1 Rh2 119.09(14)
C19 P2 C31 104.7(2)
C19 P2 C25 106.7(2)
C31 P2 C25 104.71(19)
C19 P2 B6 115.5(2)
C31 P2 B6 116.4(2)
C25 P2 B6 107.9(2)
B8 B4 B9 61.9(3)
B8 B4 B5 101.7(4)
B9 B4 B5 57.9(3)
B8 B4 B3 57.5(3)
B9 B4 B3 102.1(4)
B5 B4 B3 92.3(3)
B8 B4 S1 114.7(3)
B9 B4 S1 116.1(3)
B5 B4 S1 61.9(2)
B3 B4 S1 60.7(2)
B8 B3 B7 61.5(3)
B8 B3 B4 56.9(3)
B7 B3 B4 100.7(3)
B8 B3 S1 113.3(3)
B7 B3 S1 115.0(3)
B4 B3 S1 59.7(2)
B8 B3 Rh2 112.5(3)
B7 B3 Rh2 63.3(2)
B4 B3 Rh2 100.8(3)
S1 B3 Rh2 61.92(14)
B10 B8 B4 112.0(4)
B10 B8 B3 113.2(4)
B4 B8 B3 65.6(3)
B10 B8 B9 56.9(3)
B4 B8 B9 59.2(3)
B3 B8 B9 106.0(4)
B10 B8 B7 57.7(3)
B4 B8 B7 105.5(4)
B3 B8 B7 59.7(3)
B9 B8 B7 92.2(3)
B10 B9 B4 112.9(4)
B10 B9 B5 112.2(4)
B4 B9 B5 64.7(3)
B10 B9 B8 58.1(3)
B4 B9 B8 58.9(3)
B5 B9 B8 104.5(4)
B10 B9 B6 57.0(3)
B4 B9 B6 103.4(3)
B5 B9 B6 58.6(3)
B8 B9 B6 90.4(3)
B6 B10 B9 65.9(3)
B6 B10 B8 99.7(4)
B9 B10 B8 64.9(3)
B6 B10 B7 68.2(3)
B9 B10 B7 101.5(4)
B8 B10 B7 64.7(3)
B10 B7 B3 112.2(4)
B10 B7 B8 57.5(3)
B3 B7 B8 58.8(3)
B10 B7 B6 55.2(3)
B3 B7 B6 102.5(3)
B8 B7 B6 87.9(3)
B10 B7 Rh2 121.3(3)
B3 B7 Rh2 71.7(2)
B8 B7 Rh2 117.0(3)
B6 B7 Rh2 66.5(2)
B10 B6 B5 112.9(4)
B10 B6 B9 57.1(3)
B5 B6 B9 59.3(3)
B10 B6 B7 56.6(3)
B5 B6 B7 105.2(3)
B9 B6 B7 89.5(3)
B10 B6 P2 110.5(3)
B5 B6 P2 118.3(3)
B9 B6 P2 120.7(3)
B7 B6 P2 135.3(3)
B10 B6 Rh2 120.4(3)
B5 B6 Rh2 74.6(2)
B9 B6 Rh2 118.3(3)
B7 B6 Rh2 64.3(2)
P2 B6 Rh2 116.3(2)
B6 B5 B9 62.1(3)
B6 B5 B4 100.7(3)
B9 B5 B4 57.4(3)
B6 B5 S1 113.4(3)
B9 B5 S1 113.5(3)
B4 B5 S1 59.5(2)
B6 B5 Rh2 62.5(2)
B9 B5 Rh2 111.1(3)
B4 B5 Rh2 97.9(3)
S1 B5 Rh2 59.62(13)
C6 C1 C2 118.5(4)
C6 C1 P1 122.1(3)
C2 C1 P1 119.3(3)
C1 C2 C3 120.5(4)
C4 C3 C2 120.4(4)
C3 C4 C5 119.5(4)
C4 C5 C6 120.9(4)
C5 C6 C1 120.1(4)
C12 C7 C8 118.6(4)
C12 C7 P1 122.3(3)
C8 C7 P1 118.8(3)
C9 C8 C7 121.1(4)
C8 C9 C10 119.7(4)
C11 C10 C9 119.2(4)
C10 C11 C12 121.3(4)
C11 C12 C7 120.0(4)
C14 C13 C18 117.5(4)
C14 C13 P1 119.7(3)
C18 C13 P1 122.8(3)
C15 C14 C13 121.4(4)
C14 C15 C16 119.8(5)
C17 C16 C15 119.8(4)
C16 C17 C18 120.5(4)
C17 C18 C13 120.9(4)
C24 C19 C20 118.7(4)
C24 C19 P2 118.7(3)
C20 C19 P2 122.6(3)
C21 C20 C19 119.6(4)
C22 C21 C20 120.8(4)
C21 C22 C23 120.1(4)
C24 C23 C22 119.6(4)
C23 C24 C19 121.1(4)
C30 C25 C26 119.3(4)
C30 C25 P2 123.4(3)
C26 C25 P2 117.2(3)
C27 C26 C25 120.1(5)
C26 C27 C28 119.8(5)
C29 C28 C27 120.9(5)
C28 C29 C30 119.4(5)
C25 C30 C29 120.5(5)
C32 C31 C36 119.8(4)
C32 C31 P2 117.9(3)
C36 C31 P2 122.2(3)
C31 C32 C33 120.2(4)
C32 C33 C34 119.8(4)
C35 C34 C33 119.7(4)
C34 C35 C36 121.5(4)
C35 C36 C31 119.0(4)
C38 C37 Rh2 70.3(3)
C37 C38 Rh2 71.9(3)

loop_
_geom_bond_atom_site_label_1
_geom_bond_atom_site_label_2
_geom_bond_distance
Rh2 C38 2.135(5)
Rh2 C37 2.156(5)
Rh2 B7 2.268(5)
Rh2 S1 2.2755(12)
Rh2 B6 2.309(5)
Rh2 P1 2.3216(11)
Rh2 B3 2.411(5)
Rh2 B5 2.510(5)
S1 B4 1.924(6)
S1 B3 1.943(5)
S1 B5 1.969(5)
P1 C13 1.827(4)
P1 C7 1.829(4)
P1 C1 1.834(4)
P2 C19 1.813(4)
P2 C31 1.813(4)
P2 C25 1.824(4)
P2 B6 1.924(5)
B4 B8 1.770(8)
B4 B9 1.774(7)
B4 B5 1.904(7)
B4 B3 1.923(8)
B3 B8 1.780(7)
B3 B7 1.797(7)
B8 B10 1.708(7)
B8 B9 1.822(8)
B8 B7 1.830(8)
B9 B10 1.685(7)
B9 B5 1.783(7)
B9 B6 1.833(7)
B10 B6 1.685(7)
B10 B7 1.712(7)
B7 B6 1.904(7)
B6 B5 1.770(7)
C1 C6 1.387(6)
C1 C2 1.390(6)
C2 C3 1.390(6)
C3 C4 1.365(6)
C4 C5 1.375(6)
C5 C6 1.385(6)
C7 C12 1.394(6)
C7 C8 1.395(6)
C8 C9 1.377(6)
C9 C10 1.400(6)
C10 C11 1.372(6)
C11 C12 1.381(6)
C13 C14 1.391(6)
C13 C18 1.393(6)
C14 C15 1.378(6)
C15 C16 1.387(6)
C16 C17 1.359(6)
C17 C18 1.384(6)
C19 C24 1.396(6)
C19 C20 1.399(6)
C20 C21 1.387(6)
C21 C22 1.379(7)
C22 C23 1.383(6)
C23 C24 1.379(6)
C25 C30 1.382(6)
C25 C26 1.389(6)
C26 C27 1.382(6)
C27 C28 1.382(7)
C28 C29 1.364(7)
C29 C30 1.394(6)
C31 C32 1.379(6)
C31 C36 1.402(6)
C32 C33 1.392(6)
C33 C34 1.394(6)
C34 C35 1.363(6)
C35 C36 1.386(6)
C37 C38 1.390(7)

loop_
_platon_squeeze_void_nr
_platon_squeeze_void_average_x
_platon_squeeze_void_average_y
_platon_squeeze_void_average_z
_platon_squeeze_void_volume
_platon_squeeze_void_count_electrons
_platon_squeeze_void_content
1 0.500 0.000 1.000 112 48 ' '
2 1.000 0.500 0.500 112 48 ' '
